data_7021933
loop_
_publ_author_name
'Vaughan, Jamila G.'
'Reid, Brodie L.'
'Ramchandani, Sushil'
'Wright, Phillip J.'
'Muzzioli, Sara'
'Skelton, Brian W.'
'Raiteri, Paolo'
'Brown, David H.'
'Stagni, Stefano'
'Massi, Massimiliano'

_publ_section_title
;
 The photochemistry of rhenium(i) tricarbonyl N-heterocyclic carbene
 complexes.
;
_journal_issue 39
_journal_name_full 'Dalton transactions (Cambridge, England : 2003)'
_journal_page_first 14100
_journal_page_last 14114
_journal_paper_doi 10.1039/c3dt51614h
_journal_volume 42
_journal_year 2013
_chemical_formula_moiety 'C21 H13 Cl N3 O3 Re'
_chemical_formula_sum 'C21 H13 Cl N3 O3 Re'
_chemical_formula_weight 576.99
_chemical_name_systematic
;
?
;
_space_group_IT_number 15
_symmetry_cell_setting monoclinic
_symmetry_space_group_name_Hall '-C 2yc'
_symmetry_space_group_name_H-M 'C 1 2/c 1'
_atom_sites_solution_hydrogens geom
_atom_sites_solution_primary direct
_atom_sites_solution_secondary difmap
_audit_creation_date 2013-04-18T09:41:22-00:00
_audit_creation_method 'WinGX routine CIF_UPDATE'
_cell_angle_alpha 90
_cell_angle_beta 90.507(2)
_cell_angle_gamma 90
_cell_formula_units_Z 8
_cell_length_a 10.6269(3)
_cell_length_b 11.7796(3)
_cell_length_c 30.7456(5)
_cell_measurement_reflns_used 7264
_cell_measurement_temperature 100(2)
_cell_measurement_theta_max 30.592
_cell_measurement_theta_min 3.23
_cell_volume 3848.60(16)
_computing_cell_refinement
;
CrysAlisPro, Oxford Diffraction Ltd.,
Version 1.171.33.52 (release 06-11-2009 CrysAlis171 .NET)
(compiled Nov 6 2009,16:24:50)
;
_computing_data_collection
;
CrysAlisPro, Oxford Diffraction Ltd.,
Version 1.171.33.52 (release 06-11-2009 CrysAlis171 .NET)
(compiled Nov 6 2009,16:24:50)
;
_computing_data_reduction
;
CrysAlisPro, Oxford Diffraction Ltd.,
Version 1.171.33.52 (release 06-11-2009 CrysAlis171 .NET)
(compiled Nov 6 2009,16:24:50)
;
_computing_molecular_graphics 'OrtepII (Johnson, C. K. (1976)'
_computing_publication_material 'WinGX Farrugia, L. J. (1999)'
_computing_structure_refinement 'SHELXL-97 (Sheldrick, 2008)'
_diffrn_ambient_temperature 100(2)
_diffrn_detector_area_resol_mean 16.0009
_diffrn_measured_fraction_theta_full 0.991
_diffrn_measured_fraction_theta_max 0.963
_diffrn_measurement_device_type 'Oxford Diffraction Xcalibur diffractometer'
_diffrn_measurement_method '\w scans'
_diffrn_orient_matrix_UB_11 -0.0632905
_diffrn_orient_matrix_UB_12 0.0173275
_diffrn_orient_matrix_UB_13 0.003009
_diffrn_orient_matrix_UB_21 0.0208671
_diffrn_orient_matrix_UB_22 0.0552304
_diffrn_orient_matrix_UB_23 0.0057151
_diffrn_orient_matrix_UB_31 -0.0037985
_diffrn_orient_matrix_UB_32 0.0166022
_diffrn_orient_matrix_UB_33 -0.0221463
_diffrn_radiation_monochromator graphite
_diffrn_radiation_type MoK\a
_diffrn_radiation_wavelength 0.71073
_diffrn_reflns_av_R_equivalents 0.0479
_diffrn_reflns_av_unetI/netI 0.0426
_diffrn_reflns_limit_h_max 15
_diffrn_reflns_limit_h_min -15
_diffrn_reflns_limit_k_max 16
_diffrn_reflns_limit_k_min -16
_diffrn_reflns_limit_l_max 44
_diffrn_reflns_limit_l_min -44
_diffrn_reflns_number 25394
_diffrn_reflns_theta_full 31
_diffrn_reflns_theta_max 31.45
_diffrn_reflns_theta_min 2.89
_exptl_absorpt_coefficient_mu 6.482
_exptl_absorpt_correction_T_max 0.723
_exptl_absorpt_correction_T_min 0.496
_exptl_absorpt_correction_type analytical
_exptl_absorpt_process_details
;
CrysAlisPro, Agilent Technologies,
Analytical numeric absorption correction using a multifaceted crystal
model based on expressions derived by R.C. Clark & J.S.
(Clark, R. C. & Reid, J. S. (1995). Acta Cryst. A51, 887-897)

;
_exptl_crystal_colour yellow
_exptl_crystal_density_diffrn 1.992
_exptl_crystal_density_method 'not measured'
_exptl_crystal_description slab
_exptl_crystal_F_000 2208
_exptl_crystal_size_max 0.15
_exptl_crystal_size_mid 0.12
_exptl_crystal_size_min 0.08
_refine_diff_density_max 1.643
_refine_diff_density_min -0.794
_refine_diff_density_rms 0.144
_refine_ls_extinction_method none
_refine_ls_goodness_of_fit_ref 1.129
_refine_ls_hydrogen_treatment constr
_refine_ls_matrix_type full
_refine_ls_number_parameters 311
_refine_ls_number_reflns 6146
_refine_ls_number_restraints 78
_refine_ls_restrained_S_all 1.133
_refine_ls_R_factor_all 0.0522
_refine_ls_R_factor_gt 0.0415
_refine_ls_shift/su_max 0.004
_refine_ls_shift/su_mean 0
_refine_ls_structure_factor_coef Fsqd
_refine_ls_weighting_details 'calc w=1/[\s^2^(Fo^2^)+(0.0150P)^2^+17.1588P] where P=(Fo^2^+2Fc^2^)/3'
_refine_ls_weighting_scheme calc
_refine_ls_wR_factor_gt 0.0694
_refine_ls_wR_factor_ref 0.0725
_reflns_number_gt 5348
_reflns_number_total 6146
_reflns_threshold_expression I>2\s(I)
_cod_data_source_file c3dt51614h.txt
_cod_data_source_block mxm86
_cod_database_code 7021933

loop_
_symmetry_equiv_pos_as_xyz
'x, y, z'
'x, -y, z+1/2'
'x+1/2, y+1/2, z'
'x+1/2, -y+1/2, z+1/2'
'-x, -y, -z'
'-x, y, -z-1/2'
'-x+1/2, -y+1/2, -z'
'-x+1/2, y+1/2, -z-1/2'

loop_
_atom_site_label
_atom_site_type_symbol
_atom_site_fract_x
_atom_site_fract_y
_atom_site_fract_z
_atom_site_U_iso_or_equiv
_atom_site_adp_type
_atom_site_occupancy
_atom_site_symmetry_multiplicity
_atom_site_calc_flag
_atom_site_refinement_flags
_atom_site_disorder_assembly
_atom_site_disorder_group
Re1 Re 0.261336(17) 0.526030(15) 0.627365(5) 0.02704(6) Uani 1 1 d . A .
Cl1 Cl 0.46250(12) 0.60960(10) 0.60255(4) 0.0389(3) Uani 1 1 d . . .
C101 C 0.3043(4) 0.3740(4) 0.60739(13) 0.0294(9) Uani 1 1 d . . .
O101 O 0.3261(4) 0.2810(3) 0.59904(11) 0.0442(9) Uani 1 1 d . . .
C201 C 0.3338(5) 0.4809(4) 0.68166(14) 0.0335(9) Uani 1 1 d . . .
O201 O 0.3790(4) 0.4541(3) 0.71409(10) 0.0477(9) Uani 1 1 d . . .
C301 C 0.0944(5) 0.4675(4) 0.64428(13) 0.0347(10) Uani 1 1 d . . .
O301 O 0.0073(4) 0.4317(4) 0.65422(13) 0.0569(10) Uani 1 1 d . . .
N1 N 0.2001(4) 0.7518(3) 0.68469(11) 0.0339(9) Uani 1 1 d . . .
C2 C 0.2070(4) 0.6904(4) 0.64792(13) 0.0285(9) Uani 1 1 d . A .
N3 N 0.1565(4) 0.7598(3) 0.61695(11) 0.0304(8) Uani 1 1 d . . .
C4 C 0.1208(5) 0.8635(4) 0.63435(15) 0.0401(12) Uani 1 1 d . A .
H4 H 0.0844 0.9257 0.6191 0.048 Uiso 1 1 calc R . .
C5 C 0.1477(5) 0.8583(4) 0.67683(16) 0.0429(12) Uani 1 1 d . A .
H5 H 0.1338 0.9163 0.6977 0.051 Uiso 1 1 calc R . .
C11 C 0.2290(12) 0.708(2) 0.7285(6) 0.032(2) Uani 0.688(13) 1 d PU A 1
C12 C 0.1636(8) 0.6198(9) 0.7445(2) 0.047(2) Uani 0.688(13) 1 d PU A 1
H12 H 0.1019 0.5829 0.727 0.057 Uiso 0.688(13) 1 calc PR A 1
C13 C 0.1870(9) 0.5831(10) 0.7866(2) 0.054(3) Uani 0.688(13) 1 d PU A 1
H13 H 0.142 0.5204 0.7981 0.064 Uiso 0.688(13) 1 calc PR A 1
C14 C 0.2748(15) 0.6374(13) 0.8115(5) 0.056(4) Uani 0.688(13) 1 d PU A 1
H14 H 0.2889 0.6139 0.8407 0.068 Uiso 0.688(13) 1 calc PR A 1
C15 C 0.3414(14) 0.7238(9) 0.7951(4) 0.062(3) Uani 0.688(13) 1 d PU A 1
H15 H 0.4041 0.759 0.8127 0.074 Uiso 0.688(13) 1 calc PR A 1
C16 C 0.3208(11) 0.7636(8) 0.7525(3) 0.053(3) Uani 0.688(13) 1 d PU A 1
H16 H 0.3674 0.8251 0.7408 0.064 Uiso 0.688(13) 1 calc PR A 1
C11' C 0.237(2) 0.722(6) 0.7261(14) 0.032(2) Uani 0.312(13) 1 d PDU A 2
C12' C 0.144(2) 0.693(2) 0.7554(6) 0.053(5) Uani 0.312(13) 1 d PDU A 2
H12' H 0.058 0.692 0.7466 0.064 Uiso 0.312(13) 1 calc PR A 2
C13' C 0.1780(18) 0.665(2) 0.7977(6) 0.058(6) Uani 0.312(13) 1 d PDU A 2
H13' H 0.1143 0.6466 0.818 0.07 Uiso 0.312(13) 1 calc PR A 2
C14' C 0.3042(18) 0.663(2) 0.8110(9) 0.032(5) Uani 0.312(13) 1 d PDU A 2
H14' H 0.3267 0.6382 0.8395 0.039 Uiso 0.312(13) 1 calc PR A 2
C15' C 0.3940(18) 0.696(2) 0.7826(6) 0.049(5) Uani 0.312(13) 1 d PDU A 2
H15' H 0.4792 0.7031 0.7919 0.059 Uiso 0.312(13) 1 calc PR A 2
C16' C 0.3606(19) 0.719(2) 0.7399(6) 0.053(5) Uani 0.312(13) 1 d PDU A 2
H16' H 0.4251 0.734 0.7195 0.064 Uiso 0.312(13) 1 calc PR A 2
N21 N 0.1835(3) 0.6154(3) 0.56723(10) 0.0280(7) Uani 1 1 d . . .
C22 C 0.1421(4) 0.7197(4) 0.57406(13) 0.0280(9) Uani 1 1 d . A .
C23 C 0.0855(4) 0.7904(4) 0.54251(14) 0.0326(10) Uani 1 1 d . . .
H23 H 0.0587 0.865 0.5497 0.039 Uiso 1 1 calc R A .
C24 C 0.0702(4) 0.7488(4) 0.50157(14) 0.0325(10) Uani 1 1 d . A .
H24 H 0.0297 0.7932 0.4798 0.039 Uiso 1 1 calc R . .
C24A C 0.1149(4) 0.6393(4) 0.49173(12) 0.0289(9) Uani 1 1 d . . .
C25 C 0.1059(5) 0.5946(4) 0.44905(14) 0.0364(11) Uani 1 1 d . A .
H25 H 0.0646 0.6372 0.4269 0.044 Uiso 1 1 calc R . .
C26 C 0.1560(5) 0.4908(4) 0.43937(14) 0.0387(11) Uani 1 1 d . . .
H26 H 0.1486 0.461 0.4107 0.046 Uiso 1 1 calc R A .
C27 C 0.2186(5) 0.4281(5) 0.47209(14) 0.0421(12) Uani 1 1 d . A .
H27 H 0.2553 0.3569 0.4653 0.05 Uiso 1 1 calc R . .
C28 C 0.2268(5) 0.4695(5) 0.51376(14) 0.0389(11) Uani 1 1 d . . .
H28 H 0.2689 0.4259 0.5354 0.047 Uiso 1 1 calc R A .
C28A C 0.1745(4) 0.5743(4) 0.52498(13) 0.0279(8) Uani 1 1 d . A .

loop_
_atom_site_aniso_label
_atom_site_aniso_U_11
_atom_site_aniso_U_22
_atom_site_aniso_U_33
_atom_site_aniso_U_23
_atom_site_aniso_U_13
_atom_site_aniso_U_12
Re1 0.03576(9) 0.02773(9) 0.01756(8) -0.00139(7) -0.00397(6) 0.01036(7)
Cl1 0.0458(7) 0.0361(6) 0.0345(6) 0.0057(5) -0.0079(5) 0.0070(5)
C101 0.036(2) 0.034(2) 0.0188(18) 0.0003(16) -0.0007(16) 0.0063(19)
O101 0.069(3) 0.0309(18) 0.0331(18) -0.0049(14) 0.0003(16) 0.0085(17)
C201 0.043(2) 0.031(2) 0.026(2) -0.0030(18) -0.0017(18) 0.009(2)
O201 0.066(3) 0.050(2) 0.0262(16) 0.0031(15) -0.0123(16) 0.0154(18)
C301 0.053(3) 0.036(2) 0.0151(18) -0.0022(17) -0.0087(18) 0.003(2)
O301 0.059(3) 0.070(3) 0.042(2) -0.003(2) -0.0041(19) 0.002(2)
N1 0.046(2) 0.034(2) 0.0207(17) -0.0058(15) -0.0079(15) 0.0172(18)
C2 0.030(2) 0.033(2) 0.0230(19) -0.0022(16) -0.0030(16) 0.0098(18)
N3 0.035(2) 0.0325(19) 0.0230(17) -0.0037(14) -0.0071(14) 0.0128(16)
C4 0.056(3) 0.029(2) 0.035(2) -0.0035(19) -0.011(2) 0.021(2)
C5 0.059(3) 0.035(3) 0.035(2) -0.012(2) -0.010(2) 0.021(2)
C11 0.044(3) 0.033(7) 0.020(3) -0.006(3) -0.005(2) 0.014(3)
C12 0.042(4) 0.070(6) 0.031(4) 0.000(4) 0.000(3) 0.011(4)
C13 0.053(5) 0.079(6) 0.029(4) 0.008(4) 0.005(3) 0.013(4)
C14 0.069(7) 0.063(8) 0.037(5) -0.002(5) -0.010(5) 0.018(6)
C15 0.086(7) 0.055(5) 0.043(5) -0.013(4) -0.031(5) 0.009(5)
C16 0.079(6) 0.037(4) 0.043(4) -0.004(3) -0.028(4) 0.004(4)
C11' 0.044(3) 0.033(7) 0.020(3) -0.006(3) -0.005(2) 0.014(3)
C12' 0.046(8) 0.064(9) 0.050(8) 0.013(7) -0.011(7) -0.008(7)
C13' 0.052(9) 0.073(10) 0.050(8) 0.015(7) -0.005(7) -0.015(8)
C14' 0.039(8) 0.031(8) 0.025(8) -0.003(6) -0.012(6) -0.005(7)
C15' 0.037(8) 0.073(10) 0.038(8) 0.002(7) -0.005(6) 0.010(7)
C16' 0.046(8) 0.073(10) 0.041(8) 0.004(7) 0.007(6) 0.019(7)
N21 0.0330(19) 0.0324(19) 0.0184(15) -0.0003(14) -0.0055(13) 0.0084(15)
C22 0.030(2) 0.033(2) 0.0206(18) 0.0007(16) -0.0045(16) 0.0054(17)
C23 0.037(2) 0.035(2) 0.026(2) 0.0044(17) -0.0046(18) 0.0069(19)
C24 0.033(2) 0.041(3) 0.024(2) 0.0090(18) -0.0057(17) 0.0073(19)
C24A 0.027(2) 0.043(3) 0.0167(18) 0.0017(17) -0.0031(15) 0.0006(18)
C25 0.039(3) 0.049(3) 0.021(2) 0.0038(19) -0.0069(18) -0.005(2)
C26 0.047(3) 0.050(3) 0.0188(19) -0.0050(19) -0.0040(18) -0.002(2)
C27 0.058(3) 0.044(3) 0.024(2) -0.009(2) -0.004(2) 0.009(2)
C28 0.050(3) 0.043(3) 0.023(2) -0.003(2) -0.0071(19) 0.012(2)
C28A 0.027(2) 0.035(2) 0.0213(18) 0.0011(17) -0.0024(15) 0.0015(18)

loop_
_atom_type_symbol
_atom_type_description
_atom_type_scat_dispersion_real
_atom_type_scat_dispersion_imag
_atom_type_scat_source
C C 0.0033 0.0016 'International Tables Vol C Tables 4.2.6.8 and 6.1.1.4'
H H 0 0 'International Tables Vol C Tables 4.2.6.8 and 6.1.1.4'
N N 0.0061 0.0033 'International Tables Vol C Tables 4.2.6.8 and 6.1.1.4'
O O 0.0106 0.006 'International Tables Vol C Tables 4.2.6.8 and 6.1.1.4'
Cl Cl 0.1484 0.1585 'International Tables Vol C Tables 4.2.6.8 and 6.1.1.4'
Re Re -1.0185 7.231 'International Tables Vol C Tables 4.2.6.8 and 6.1.1.4'

loop_
_exptl_crystal_face_index_h
_exptl_crystal_face_index_k
_exptl_crystal_face_index_l
_exptl_crystal_face_perp_dist
-2 -3 1 0.0623
2 2 -3 0.0546
1 -1 -2 0.0332
-2 1 2 0.0269
0 0 -1 0.0429
0 0 1 0.0411

loop_
_geom_angle_atom_site_label_1
_geom_angle_atom_site_label_2
_geom_angle_atom_site_label_3
_geom_angle
C201 Re1 C101 85.75(18)
C201 Re1 C301 91.65(19)
C101 Re1 C301 88.6(2)
C201 Re1 C2 95.88(17)
C101 Re1 C2 177.60(18)
C301 Re1 C2 89.60(19)
C201 Re1 N21 168.61(17)
C101 Re1 N21 104.68(15)
C301 Re1 N21 93.14(16)
C2 Re1 N21 73.84(14)
C201 Re1 Cl1 92.14(16)
C101 Re1 Cl1 93.60(14)
C301 Re1 Cl1 175.74(13)
C2 Re1 Cl1 88.09(13)
N21 Re1 Cl1 82.78(10)
O101 C101 Re1 174.1(4)
O201 C201 Re1 179.0(5)
O301 C301 Re1 176.6(5)
C2 N1 C11' 129(3)
C2 N1 C5 111.3(4)
C11' N1 C5 120(3)
C2 N1 C11 124.7(13)
C5 N1 C11 123.6(12)
N1 C2 N3 103.9(4)
N1 C2 Re1 139.4(3)
N3 C2 Re1 116.6(3)
C2 N3 C4 111.5(3)
C2 N3 C22 119.5(4)
C4 N3 C22 128.9(4)
C5 C4 N3 106.2(4)
C5 C4 H4 126.9
N3 C4 H4 126.9
C4 C5 N1 107.0(4)
C4 C5 H5 126.5
N1 C5 H5 126.5
C12 C11 C16 122.4(13)
C12 C11 N1 120.0(15)
C16 C11 N1 117.5(15)
C11 C12 C13 119.5(12)
C11 C12 H12 120.2
C13 C12 H12 120.2
C14 C13 C12 119.7(11)
C14 C13 H13 120.2
C12 C13 H13 120.2
C15 C14 C13 120.5(13)
C15 C14 H14 119.7
C13 C14 H14 119.7
C14 C15 C16 121.6(11)
C14 C15 H15 119.2
C16 C15 H15 119.2
C11 C16 C15 116.2(12)
C11 C16 H16 121.9
C15 C16 H16 121.9
N1 C11' C16' 124(2)
N1 C11' C12' 118(2)
C16' C11' C12' 118(3)
C13' C12' C11' 119(2)
C13' C12' H12' 120.4
C11' C12' H12' 120.4
C12' C13' C14' 121(2)
C12' C13' H13' 119.3
C14' C13' H13' 119.3
C15' C14' C13' 119(2)
C15' C14' H14' 120.6
C13' C14' H14' 120.6
C14' C15' C16' 119(2)
C14' C15' H15' 120.3
C16' C15' H15' 120.3
C11' C16' C15' 122(2)
C11' C16' H16' 118.8
C15' C16' H16' 118.8
C22 N21 C28A 116.8(3)
C22 N21 Re1 114.8(3)
C28A N21 Re1 128.3(3)
N21 C22 N3 115.3(3)
N21 C22 C23 125.5(4)
N3 C22 C23 119.3(4)
C24 C23 C22 118.1(4)
C24 C23 H23 120.9
C22 C23 H23 120.9
C23 C24 C24A 119.4(4)
C23 C24 H24 120.3
C24A C24 H24 120.3
C24 C24A C25 121.3(4)
C24 C24A C28A 119.2(4)
C25 C24A C28A 119.4(4)
C26 C25 C24A 120.8(4)
C26 C25 H25 119.6
C24A C25 H25 119.6
C25 C26 C27 119.7(4)
C25 C26 H26 120.2
C27 C26 H26 120.2
C28 C27 C26 120.4(5)
C28 C27 H27 119.8
C26 C27 H27 119.8
C27 C28 C28A 121.4(4)
C27 C28 H28 119.3
C28A C28 H28 119.3
N21 C28A C28 120.9(4)
N21 C28A C24A 120.8(4)
C28 C28A C24A 118.3(4)

loop_
_geom_bond_atom_site_label_1
_geom_bond_atom_site_label_2
_geom_bond_distance
Re1 C201 1.908(4)
Re1 C101 1.949(5)
Re1 C301 1.977(6)
Re1 C2 2.119(4)
Re1 N21 2.277(3)
Re1 Cl1 2.4799(13)
C101 O101 1.150(5)
C201 O201 1.147(5)
C301 O301 1.064(6)
N1 C2 1.345(5)
N1 C11' 1.37(4)
N1 C5 1.392(6)
N1 C11 1.472(17)
C2 N3 1.362(5)
N3 C4 1.387(6)
N3 C22 1.408(5)
C4 C5 1.336(7)
C4 H4 0.95
C5 H5 0.95
C11 C12 1.35(2)
C11 C16 1.38(2)
C12 C13 1.386(11)
C12 H12 0.95
C13 C14 1.360(18)
C13 H13 0.95
C14 C15 1.341(18)
C14 H14 0.95
C15 C16 1.408(13)
C15 H15 0.95
C16 H16 0.95
C11' C16' 1.38(2)
C11' C12' 1.39(2)
C12' C13' 1.385(16)
C12' H12' 0.95
C13' C14' 1.399(18)
C13' H13' 0.95
C14' C15' 1.359(18)
C14' H14' 0.95
C15' C16' 1.382(16)
C15' H15' 0.95
C16' H16' 0.95
N21 C22 1.323(6)
N21 C28A 1.389(5)
C22 C23 1.409(6)
C23 C24 1.359(6)
C23 H23 0.95
C24 C24A 1.408(7)
C24 H24 0.95
C24A C25 1.417(6)
C24A C28A 1.422(6)
C25 C26 1.367(7)
C25 H25 0.95
C26 C27 1.410(7)
C26 H26 0.95
C27 C28 1.373(6)
C27 H27 0.95
C28 C28A 1.399(7)
C28 H28 0.95
